data_7121828
loop_
_publ_author_name
'Ma, Xingxing'
'Mai, Shaoyu'
'Zhou, Yao'
'Cheng, Gui-Juan'
'Song, Qiuling'

_publ_section_title
;
 Dual role of ethyl bromodifluoroacetate in the formation of
 fluorine-containing heteroaromatic compounds.
;
_journal_issue 65
_journal_name_full 'Chemical communications (Cambridge, England)'
_journal_page_first 8960
_journal_page_last 8963
_journal_paper_doi 10.1039/c8cc04298e
_journal_volume 54
_journal_year 2018
_chemical_formula_moiety 'C17 H13 F2 N O2'
_chemical_formula_sum 'C17 H13 F2 N O2'
_chemical_formula_weight 301.29
_space_group_crystal_system orthorhombic
_space_group_IT_number 61
_space_group_name_Hall '-P 2ac 2ab'
_space_group_name_H-M_alt 'P b c a'
_symmetry_Int_Tables_number 61
_symmetry_space_group_name_Hall '-P 2ac 2ab'
_symmetry_space_group_name_H-M 'P b c a'
_atom_sites_solution_primary iterative
_audit_creation_date 2018-01-30
_audit_creation_method
;
Olex2 1.2
(compiled 2014.03.20 svn.r2914 for OlexSys, GUI svn.r4816)
;
_audit_update_record
;
2018-01-30 deposited with the CCDC.
2018-06-13 downloaded from the CCDC.
;
_cell_angle_alpha 90
_cell_angle_beta 90
_cell_angle_gamma 90
_cell_formula_units_Z 8
_cell_length_a 8.3324(7)
_cell_length_b 18.0049(15)
_cell_length_c 18.9382(19)
_cell_measurement_reflns_used 2586
_cell_measurement_temperature 296.32(10)
_cell_measurement_theta_max 27.0210
_cell_measurement_theta_min 4.2820
_cell_volume 2841.2(4)
_computing_cell_refinement 'CrysAlisPro 1.171.38.41 (Rigaku OD, 2015)'
_computing_data_collection 'CrysAlisPro 1.171.38.41 (Rigaku OD, 2015)'
_computing_data_reduction 'CrysAlisPro 1.171.38.41 (Rigaku OD, 2015)'
_computing_molecular_graphics 'Olex2 (Dolomanov et al., 2009)'
_computing_publication_material 'Olex2 (Dolomanov et al., 2009)'
_computing_structure_refinement 'olex2.refine (Bourhis et al., 2013)'
_computing_structure_solution 'olex2.solve (Bourhis et al., 2013)'
_diffrn_ambient_environment air
_diffrn_ambient_temperature 296.32(10)
_diffrn_detector 'CCD plate'
_diffrn_detector_area_resol_mean 16.1213
_diffrn_detector_type Eos
_diffrn_measured_fraction_theta_full 0.9968
_diffrn_measured_fraction_theta_max 0.9968
_diffrn_measurement_device 'four-circle diffractometer'
_diffrn_measurement_device_type 'Xcalibur, Eos, Gemini'
_diffrn_measurement_method '\w scans'
_diffrn_orient_matrix_type 'CrysAlisPro convention (1999,Acta A55,543-557)'
_diffrn_orient_matrix_UB_11 -0.0074197000
_diffrn_orient_matrix_UB_12 0.0359432000
_diffrn_orient_matrix_UB_13 -0.0150166000
_diffrn_orient_matrix_UB_21 0.0472188000
_diffrn_orient_matrix_UB_22 -0.0114007000
_diffrn_orient_matrix_UB_23 -0.0292245000
_diffrn_orient_matrix_UB_31 -0.0703699000
_diffrn_orient_matrix_UB_32 -0.0114136000
_diffrn_orient_matrix_UB_33 -0.0180243000
_diffrn_radiation_monochromator graphite
_diffrn_radiation_probe x-ray
_diffrn_radiation_type 'Mo K\a'
_diffrn_radiation_wavelength 0.71073
_diffrn_reflns_av_R_equivalents 0.0489
_diffrn_reflns_av_unetI/netI 0.0496
_diffrn_reflns_limit_h_max 10
_diffrn_reflns_limit_h_min -11
_diffrn_reflns_limit_k_max 23
_diffrn_reflns_limit_k_min -17
_diffrn_reflns_limit_l_max 15
_diffrn_reflns_limit_l_min -26
_diffrn_reflns_number 13379
_diffrn_reflns_theta_full 24.9946
_diffrn_reflns_theta_max 24.99
_diffrn_reflns_theta_min 3.94
_diffrn_source 'fine-focus sealed X-ray tube'
_diffrn_source_type 'Enhance (Mo) X-ray Source'
_exptl_absorpt_coefficient_mu 0.110
_exptl_absorpt_correction_T_max 1.00000
_exptl_absorpt_correction_T_min 0.41939
_exptl_absorpt_correction_type multi-scan
_exptl_absorpt_process_details
;
CrysAlisPro 1.171.38.41 (Rigaku Oxford Diffraction, 2015)
Empirical absorption correction using spherical harmonics,
 implemented in SCALE3 ABSPACK scaling algorithm.
;
_exptl_crystal_density_diffrn 1.4086
_exptl_crystal_description block
_exptl_crystal_F_000 1248.8184
_refine_diff_density_max 0.2258
_refine_diff_density_min -0.2810
_refine_diff_density_rms 0.0672
_refine_ls_d_res_high 0.8410
_refine_ls_d_res_low 5.1686
_refine_ls_goodness_of_fit_ref 1.0611
_refine_ls_hydrogen_treatment constr
_refine_ls_matrix_type full
_refine_ls_number_constraints 23
_refine_ls_number_parameters 199
_refine_ls_number_reflns 2487
_refine_ls_number_restraints 0
_refine_ls_restrained_S_all 1.0611
_refine_ls_R_factor_all 0.0657
_refine_ls_R_factor_gt 0.0445
_refine_ls_shift/su_max 0.0000
_refine_ls_shift/su_mean 0.0000
_refine_ls_structure_factor_coef Fsqd
_refine_ls_weighting_details 'w=1/[\s^2^(Fo^2^)+(0.0627P)^2^+0.1281P] where P=(Fo^2^+2Fc^2^)/3'
_refine_ls_weighting_scheme calc
_refine_ls_wR_factor_gt 0.1082
_refine_ls_wR_factor_ref 0.1237
_reflns_Friedel_coverage 0.0
_reflns_limit_h_max 9
_reflns_limit_h_min 0
_reflns_limit_k_max 21
_reflns_limit_k_min 0
_reflns_limit_l_max 22
_reflns_limit_l_min 0
_reflns_number_gt 1797
_reflns_number_total 2487
_reflns_threshold_expression I>=2u(I)
_cod_data_source_file c8cc04298e2.cif
_cod_data_source_block exp_4915
_cod_depositor_comments 'Adding full bibliography for 7121828.cif.'
_cod_database_code 7121828
_reflns_odcompleteness_completeness 99.43
_reflns_odcompleteness_iscentric 1
_reflns_odcompleteness_theta 26.32
_olex2_refinement_description
;
1. Fixed Uiso
 At 1.2 times of:
  All C(H) groups, All C(H,H) groups
 At 1.5 times of:
  All C(H,H,H) groups
2.a Secondary CH2 refined with riding coordinates:
 C21(H21a,H21b)
2.b Aromatic/amide H refined with riding coordinates:
 C12(H12), C18(H18), C14(H14), C20(H20), C16(H16), C17(H17), C19(H19), C13(H13)
2.c Idealised Me refined as rotating group:
 C1(H1a,H1b,H1c)
;
_oxdiff_exptl_absorpt_empirical_details
;
Empirical correction (ABSPACK) includes:
- Absorption correction using spherical harmonics
- Frame scaling
;
_oxdiff_exptl_absorpt_empirical_full_max 1.864
_oxdiff_exptl_absorpt_empirical_full_min 0.618

loop_
_space_group_symop_id
_space_group_symop_operation_xyz
1 x,y,z
2 x+1/2,-y+1/2,-z
3 -x,y+1/2,-z+1/2
4 -x+1/2,-y,z+1/2
5 -x,-y,-z
6 -x-1/2,y-1/2,z
7 x,-y-1/2,z-1/2
8 x-1/2,y,-z-1/2

loop_
_atom_site_label
_atom_site_type_symbol
_atom_site_fract_x
_atom_site_fract_y
_atom_site_fract_z
_atom_site_U_iso_or_equiv
_atom_site_adp_type
_atom_site_occupancy
_atom_site_refinement_flags_posn
F1 F 0.12167(14) 0.70482(6) 0.48539(6) 0.0596(4) Uani 1.000000 .
F2 F -0.07258(15) 0.74955(6) 0.42202(8) 0.0655(4) Uani 1.000000 .
O3 O 0.29978(16) 0.68154(8) 0.37620(7) 0.0509(4) Uani 1.000000 .
N4 N 0.00268(18) 0.58532(8) 0.36046(8) 0.0398(4) Uani 1.000000 .
O5 O 0.12285(17) 0.74531(8) 0.31047(8) 0.0567(4) Uani 1.000000 .
C6 C -0.1986(2) 0.51941(10) 0.46364(10) 0.0374(5) Uani 1.000000 .
C7 C -0.1343(2) 0.59139(10) 0.47338(10) 0.0360(5) Uani 1.000000 .
C8 C -0.0593(2) 0.51496(10) 0.34960(10) 0.0395(5) Uani 1.000000 .
C9 C -0.0335(2) 0.62004(10) 0.41842(10) 0.0357(4) Uani 1.000000 .
C10 C 0.1585(2) 0.71078(10) 0.36200(11) 0.0424(5) Uani 1.000000 .
C11 C -0.1616(2) 0.48063(10) 0.39859(10) 0.0395(5) Uani 1.000000 .
C12 C -0.1707(2) 0.63076(11) 0.53592(11) 0.0467(5) Uani 1.000000 .
C13 C -0.2208(2) 0.40951(11) 0.38193(12) 0.0499(6) Uani 1.000000 .
C14 C -0.3231(3) 0.52795(13) 0.57815(12) 0.0599(6) Uani 1.000000 .
C15 C 0.0423(2) 0.69602(10) 0.42315(10) 0.0425(5) Uani 1.000000 .
C16 C -0.0137(3) 0.47753(11) 0.28772(11) 0.0522(6) Uani 1.000000 .
C17 C -0.0704(3) 0.40810(12) 0.27392(12) 0.0580(6) Uani 1.000000 .
C18 C -0.2628(3) 0.59943(13) 0.58693(12) 0.0572(6) Uani 1.000000 .
C19 C -0.1762(3) 0.37453(12) 0.32071(13) 0.0570(6) Uani 1.000000 .
C20 C -0.2921(2) 0.48887(12) 0.51792(12) 0.0504(6) Uani 1.000000 .
C21 C 0.4216(3) 0.68809(15) 0.32141(13) 0.0666(7) Uani 1.000000 .
C1 C 0.5739(3) 0.66088(16) 0.35196(15) 0.0789(8) Uani 1.000000 .
H12 H -0.1310(2) 0.67860(11) 0.54217(11) 0.0561(6) Uiso 1.000000 R
H18 H -0.2858(3) 0.62582(13) 0.62792(12) 0.0686(7) Uiso 1.000000 R
H14 H -0.3851(3) 0.50663(13) 0.61360(12) 0.0718(8) Uiso 1.000000 R
H20 H -0.3336(2) 0.44123(12) 0.51281(12) 0.0605(7) Uiso 1.000000 R
H16 H 0.0557(3) 0.50032(11) 0.25595(11) 0.0626(7) Uiso 1.000000 R
H17 H -0.0384(3) 0.38323(12) 0.23325(12) 0.0696(7) Uiso 1.000000 R
H19 H -0.2173(3) 0.32775(12) 0.31040(13) 0.0684(7) Uiso 1.000000 R
H13 H -0.2910(2) 0.38597(11) 0.41285(12) 0.0599(7) Uiso 1.000000 R
H21a H 0.3922(3) 0.65854(15) 0.28059(13) 0.0800(8) Uiso 1.000000 R
H21b H 0.4326(3) 0.73945(15) 0.30673(13) 0.0800(8) Uiso 1.000000 R
H1a H 0.6581(6) 0.6656(10) 0.3176(4) 0.1184(12) Uiso 1.000000 GR
H1b H 0.6002(12) 0.6897(7) 0.3930(6) 0.1184(12) Uiso 1.000000 GR
H1c H 0.5623(8) 0.6097(3) 0.3651(9) 0.1184(12) Uiso 1.000000 GR

loop_
_atom_site_aniso_label
_atom_site_aniso_U_11
_atom_site_aniso_U_22
_atom_site_aniso_U_33
_atom_site_aniso_U_12
_atom_site_aniso_U_13
_atom_site_aniso_U_23
F1 0.0683(8) 0.0652(9) 0.0453(7) -0.0215(6) -0.0038(6) -0.0104(6)
F2 0.0641(8) 0.0343(7) 0.0981(10) 0.0100(6) 0.0122(8) 0.0003(6)
O3 0.0416(8) 0.0601(9) 0.0511(8) -0.0007(7) -0.0005(7) 0.0135(7)
N4 0.0429(9) 0.0334(9) 0.0429(9) 0.0003(7) -0.0026(8) 0.0000(7)
O5 0.0678(10) 0.0473(9) 0.0551(9) -0.0006(7) -0.0112(8) 0.0155(7)
C6 0.0337(10) 0.0338(10) 0.0447(11) 0.0051(8) -0.0048(9) 0.0067(9)
C7 0.0344(9) 0.0321(10) 0.0413(10) 0.0065(8) -0.0035(9) 0.0025(8)
C8 0.0440(11) 0.0327(11) 0.0419(11) 0.0005(8) -0.0077(9) -0.0003(9)
C9 0.0358(10) 0.0307(10) 0.0406(11) 0.0037(8) -0.0048(8) -0.0006(8)
C10 0.0462(12) 0.0306(10) 0.0505(12) -0.0064(9) -0.0063(10) 0.0019(10)
C11 0.0392(10) 0.0321(10) 0.0471(11) 0.0025(8) -0.0106(10) 0.0007(9)
C12 0.0518(12) 0.0373(11) 0.0511(12) 0.0055(9) 0.0042(10) -0.0016(9)
C13 0.0522(13) 0.0366(11) 0.0609(14) -0.0042(9) -0.0111(11) 0.0017(10)
C14 0.0618(14) 0.0560(14) 0.0618(15) 0.0019(11) 0.0190(12) 0.0104(12)
C15 0.0449(11) 0.0353(11) 0.0473(12) 0.0005(9) -0.0061(10) -0.0021(9)
C16 0.0636(14) 0.0485(12) 0.0444(12) 0.0008(10) -0.0032(11) -0.0066(10)
C17 0.0751(16) 0.0455(13) 0.0533(14) 0.0068(11) -0.0140(12) -0.0154(11)
C18 0.0667(14) 0.0540(14) 0.0508(13) 0.0120(11) 0.0149(11) -0.0021(11)
C19 0.0667(14) 0.0367(12) 0.0676(15) -0.0032(10) -0.0197(13) -0.0108(11)
C20 0.0505(13) 0.0399(12) 0.0607(14) -0.0026(9) 0.0033(11) 0.0059(11)
C21 0.0523(13) 0.0884(19) 0.0593(15) -0.0039(12) 0.0087(12) 0.0136(13)
C1 0.0513(14) 0.093(2) 0.092(2) 0.0039(13) 0.0042(14) 0.0185(16)

loop_
_atom_type_symbol
_atom_type_scat_dispersion_real
_atom_type_scat_dispersion_imag
_atom_type_scat_Cromer_Mann_a1
_atom_type_scat_Cromer_Mann_a2
_atom_type_scat_Cromer_Mann_a3
_atom_type_scat_Cromer_Mann_a4
_atom_type_scat_Cromer_Mann_b1
_atom_type_scat_Cromer_Mann_b2
_atom_type_scat_Cromer_Mann_b3
_atom_type_scat_Cromer_Mann_b4
_atom_type_scat_Cromer_Mann_c
_atom_type_scat_source
_atom_type_scat_dispersion_source
H 0.00000 0.00000 0.49300 0.32291 0.14019 0.04081 10.51090 26.12570 3.14236 57.79970 0.0030380000826 'International Tables Volume C Table 6.1.1.4 (pp. 500-502)' 'Henke, Gullikson and Davis, At. Data and Nucl. Data Tables, 1993, 54, 2'
C 0.00347 0.00161 2.31000 1.02000 1.58860 0.86500 20.84390 10.20750 0.56870 51.65120 0.215599998832 'International Tables Volume C Table 6.1.1.4 (pp. 500-502)' 'Henke, Gullikson and Davis, At. Data and Nucl. Data Tables, 1993, 54, 2'
F 0.01794 0.01033 3.53920 2.64120 1.51700 1.02430 10.28250 4.29440 0.26150 26.14760 0.277599990368 'International Tables Volume C Table 6.1.1.4 (pp. 500-502)' 'Henke, Gullikson and Davis, At. Data and Nucl. Data Tables, 1993, 54, 2'
O 0.01158 0.00611 3.04850 2.28680 1.54630 0.86700 13.27710 5.70110 0.32390 32.90890 0.250800013542 'International Tables Volume C Table 6.1.1.4 (pp. 500-502)' 'Henke, Gullikson and Davis, At. Data and Nucl. Data Tables, 1993, 54, 2'
N 0.00653 0.00323 12.21260 3.13220 2.01250 1.16630 0.00570 9.89330 28.99750 0.58260 -11.5290002823 'International Tables Volume C Table 6.1.1.4 (pp. 500-502)' 'Henke, Gullikson and Davis, At. Data and Nucl. Data Tables, 1993, 54, 2'

loop_
_geom_angle_atom_site_label_1
_geom_angle_atom_site_label_2
_geom_angle_atom_site_label_3
_geom_angle
C21 O3 C10 116.44(16)
C9 N4 C8 118.68(16)
C11 C6 C7 118.14(17)
C20 C6 C7 118.31(18)
C20 C6 C11 123.54(18)
C9 C7 C6 117.20(16)
C12 C7 C6 119.19(17)
C12 C7 C9 123.61(17)
C11 C8 N4 122.13(17)
C16 C8 N4 117.54(18)
C16 C8 C11 120.32(18)
C7 C9 N4 125.19(16)
C15 C9 N4 112.92(16)
C15 C9 C7 121.89(16)
O5 C10 O3 126.65(19)
C15 C10 O3 109.93(16)
C15 C10 O5 123.40(18)
C8 C11 C6 118.62(17)
C13 C11 C6 123.64(19)
C13 C11 C8 117.73(18)
C18 C12 C7 120.63(19)
C19 C13 C11 120.8(2)
C20 C14 C18 120.5(2)
F2 C15 F1 105.87(15)
C9 C15 F1 111.12(15)
C9 C15 F2 110.31(15)
C10 C15 F1 109.12(15)
C10 C15 F2 108.06(15)
C10 C15 C9 112.12(16)
C17 C16 C8 120.4(2)
C19 C17 C16 119.8(2)
C14 C18 C12 120.2(2)
C17 C19 C13 120.8(2)
C14 C20 C6 121.05(19)
C1 C21 O3 107.02(19)

loop_
_geom_bond_atom_site_label_1
_geom_bond_atom_site_label_2
_geom_bond_distance
F1 C15 1.361(2)
F2 C15 1.359(2)
O3 C10 1.317(2)
O3 C21 1.456(3)
N4 C8 1.384(2)
N4 C9 1.299(2)
O5 C10 1.195(2)
C6 C7 1.414(2)
C6 C11 1.449(3)
C6 C20 1.402(3)
C7 C9 1.434(3)
C7 C12 1.413(3)
C8 C11 1.403(3)
C8 C16 1.404(3)
C9 C15 1.509(3)
C10 C15 1.533(3)
C11 C13 1.408(3)
C12 C18 1.357(3)
C13 C19 1.371(3)
C14 C18 1.392(3)
C14 C20 1.365(3)
C16 C17 1.362(3)
C17 C19 1.388(3)
C21 C1 1.478(3)
